data_4071519
loop_
_publ_author_name
'Vicente, Jos\'e'
'Chicote, Mar\'ia Teresa'
'Mart\'inez-Mart\'inez, Antonio Jes\'us'
'Jones, Peter G.'
'Bautista, Delia'

_publ_section_title
;
 New Palladacycles Containing Terdentate [C,N,O]n&#x2212;(n= 0, 1, 2) or
 Tetradentate [N,C,O,N&#x2032;]n&#x2212;(n= 1, 2) Ligands. The First
 1,2-Dihydroquinazoline-4-yl Complexes
;
_journal_issue 13
_journal_name_full Organometallics
_journal_page_first 3254
_journal_paper_doi 10.1021/om800205g
_journal_volume 27
_journal_year 2008
_chemical_formula_sum 'C29 H29 N3 O Pd'
_chemical_formula_weight 541.95
_chemical_name_systematic
; 
 ? 
;
_space_group_IT_number 2
_symmetry_cell_setting triclinic
_symmetry_space_group_name_Hall '-P 1'
_symmetry_space_group_name_H-M 'P -1'
_atom_sites_solution_hydrogens geom
_atom_sites_solution_primary direct
_atom_sites_solution_secondary difmap
_audit_creation_method SHELXL-97
_cell_angle_alpha 85.293(2)
_cell_angle_beta 78.629(2)
_cell_angle_gamma 89.107(2)
_cell_formula_units_Z 6
_cell_length_a 11.0431(5)
_cell_length_b 15.1683(6)
_cell_length_c 22.8535(9)
_cell_measurement_reflns_used 8459
_cell_measurement_temperature 100(2)
_cell_measurement_theta_max 28.07
_cell_measurement_theta_min 2.35
_cell_volume 3740.3(3)
_computing_cell_refinement 'Bruker SAINT'
_computing_data_collection 'Bruker SMART'
_computing_data_reduction 'Bruker SAINT'
_computing_molecular_graphics 'Bruker SHELXTL'
_computing_publication_material 'Bruker SHELXTL'
_computing_structure_refinement 'SHELXL-97 (Sheldrick, 1997)'
_computing_structure_solution 'SHELXS-97 (Sheldrick, 1990)'
_diffrn_ambient_temperature 100(2)
_diffrn_detector_area_resol_mean 8.26
_diffrn_measured_fraction_theta_full 0.987
_diffrn_measured_fraction_theta_max 0.907
_diffrn_measurement_device_type 'Bruker Smart Apex CCD'
_diffrn_measurement_method \w-scan
_diffrn_radiation_monochromator graphite
_diffrn_radiation_source 'fine-focus sealed tube'
_diffrn_radiation_type MoK\a
_diffrn_radiation_wavelength 0.71073
_diffrn_reflns_av_R_equivalents 0.0275
_diffrn_reflns_av_sigmaI/netI 0.0369
_diffrn_reflns_limit_h_max 13
_diffrn_reflns_limit_h_min -13
_diffrn_reflns_limit_k_max 20
_diffrn_reflns_limit_k_min -19
_diffrn_reflns_limit_l_max 29
_diffrn_reflns_limit_l_min -29
_diffrn_reflns_number 42981
_diffrn_reflns_theta_full 26.00
_diffrn_reflns_theta_max 28.16
_diffrn_reflns_theta_min 1.56
_exptl_absorpt_coefficient_mu 0.770
_exptl_absorpt_correction_T_max 0.9409
_exptl_absorpt_correction_T_min 0.8190
_exptl_absorpt_correction_type multi-scan
_exptl_absorpt_process_details SADABS
_exptl_crystal_colour yellow
_exptl_crystal_density_diffrn 1.444
_exptl_crystal_density_method 'not measured'
_exptl_crystal_description prism
_exptl_crystal_F_000 1668
_exptl_crystal_size_max 0.27
_exptl_crystal_size_mid 0.19
_exptl_crystal_size_min 0.08
_refine_diff_density_max 0.716
_refine_diff_density_min -0.405
_refine_diff_density_rms 0.085
_refine_ls_extinction_method none
_refine_ls_goodness_of_fit_ref 1.060
_refine_ls_hydrogen_treatment 'rigid metyls, others riding'
_refine_ls_matrix_type full
_refine_ls_number_parameters 938
_refine_ls_number_reflns 16639
_refine_ls_number_restraints 48
_refine_ls_restrained_S_all 1.058
_refine_ls_R_factor_all 0.0435
_refine_ls_R_factor_gt 0.0363
_refine_ls_shift/su_max 0.002
_refine_ls_shift/su_mean 0.000
_refine_ls_structure_factor_coef Fsqd
_refine_ls_weighting_details 'calc w=1/[\s^2^(Fo^2^)+(0.0370P)^2^+2.6176P] where P=(Fo^2^+2Fc^2^)/3'
_refine_ls_weighting_scheme calc
_refine_ls_wR_factor_gt 0.0790
_refine_ls_wR_factor_ref 0.0821
_reflns_number_gt 14644
_reflns_number_total 16639
_reflns_threshold_expression >2sigma(I)
_cod_data_source_file om800205g-file010.cif
_cod_data_source_block aja58s
_cod_database_code 4071519

loop_
_symmetry_equiv_pos_as_xyz
'x, y, z'
'-x, -y, -z'

loop_
_atom_site_label
_atom_site_type_symbol
_atom_site_fract_x
_atom_site_fract_y
_atom_site_fract_z
_atom_site_U_iso_or_equiv
_atom_site_adp_type
_atom_site_occupancy
_atom_site_symmetry_multiplicity
_atom_site_calc_flag
_atom_site_refinement_flags
Pd1 Pd 0.491969(17) 0.289837(12) 0.824630(8) 0.01495(5) Uani 1 1 d .
Pd2 Pd 0.380970(17) 0.148061(12) 0.208654(8) 0.01535(5) Uani 1 1 d .
Pd3 Pd 0.904933(17) 0.690924(12) 0.563648(8) 0.01755(5) Uani 1 1 d .
O1 O 0.66870(16) 0.32962(12) 0.83182(8) 0.0207(4) Uani 1 1 d .
O2 O 0.55819(16) 0.18355(11) 0.16107(8) 0.0202(4) Uani 1 1 d .
O3 O 0.77072(17) 0.62256(12) 0.62937(8) 0.0249(4) Uani 1 1 d .
N1 N 0.40396(19) 0.42767(13) 0.91670(9) 0.0184(4) Uani 1 1 d .
N2 N 0.22379(19) 0.28490(13) 0.81611(9) 0.0190(4) Uani 1 1 d .
N3 N 0.56088(19) 0.19910(13) 0.76620(9) 0.0173(4) Uani 1 1 d .
N4 N 0.34842(19) 0.06581(14) 0.09300(9) 0.0185(4) Uani 1 1 d .
N5 N 0.1091(2) 0.11027(15) 0.24663(10) 0.0218(5) Uani 1 1 d .
N6 N 0.41901(19) 0.18727(13) 0.28608(9) 0.0168(4) Uani 1 1 d .
N7 N 0.7221(2) 0.65476(15) 0.48172(10) 0.0253(5) Uani 1 1 d .
N8 N 1.0698(2) 0.76474(14) 0.45005(10) 0.0234(5) Uani 1 1 d .
N9 N 1.01537(19) 0.70561(14) 0.62336(9) 0.0206(4) Uani 1 1 d .
C1 C 0.4260(2) 0.37498(16) 0.88272(11) 0.0188(5) Uani 1 1 d .
C2 C 0.3856(2) 0.50162(16) 0.95079(11) 0.0185(5) Uani 1 1 d D
C3 C 0.4446(2) 0.58003(16) 0.92481(12) 0.0206(5) Uani 1 1 d D
C4 C 0.4268(3) 0.65296(17) 0.95859(13) 0.0264(6) Uani 1 1 d D
H4 H 0.4638 0.7080 0.9422 0.032 Uiso 1 1 calc R
C5 C 0.3555(3) 0.64611(18) 1.01592(13) 0.0291(6) Uani 1 1 d D
H5 H 0.3455 0.6962 1.0388 0.035 Uiso 1 1 calc R
C6 C 0.2990(3) 0.56771(18) 1.04004(12) 0.0255(6) Uani 1 1 d D
H6 H 0.2506 0.5643 1.0794 0.031 Uiso 1 1 calc R
C7 C 0.3117(2) 0.49304(16) 1.00755(11) 0.0200(5) Uani 1 1 d D
C8 C 0.5239(3) 0.58446(18) 0.86330(12) 0.0266(6) Uani 1 1 d .
H8A H 0.5910 0.5412 0.8625 0.032 Uiso 1 1 calc R
H8B H 0.5588 0.6440 0.8530 0.032 Uiso 1 1 calc R
H8C H 0.4737 0.5711 0.8342 0.032 Uiso 1 1 calc R
C9 C 0.2481(3) 0.40792(18) 1.03370(13) 0.0268(6) Uani 1 1 d .
H9A H 0.2118 0.3819 1.0032 0.032 Uiso 1 1 calc R
H9B H 0.1828 0.4196 1.0679 0.032 Uiso 1 1 calc R
H9C H 0.3083 0.3667 1.0470 0.032 Uiso 1 1 calc R
C11 C 0.3309(2) 0.25091(16) 0.80916(11) 0.0170(5) Uani 1 1 d .
C12 C 0.1892(2) 0.36510(16) 0.84175(11) 0.0181(5) Uani 1 1 d D
C13 C 0.1011(2) 0.36005(17) 0.89538(11) 0.0211(5) Uani 1 1 d D
C14 C 0.0596(2) 0.43813(18) 0.92094(12) 0.0255(6) Uani 1 1 d D
H14 H 0.0000 0.4356 0.9572 0.031 Uiso 1 1 calc R
C15 C 0.1043(3) 0.51930(18) 0.89394(13) 0.0280(6) Uani 1 1 d D
H15 H 0.0766 0.5721 0.9121 0.034 Uiso 1 1 calc R
C16 C 0.1890(3) 0.52359(17) 0.84085(12) 0.0253(6) Uani 1 1 d D
H16 H 0.2182 0.5798 0.8226 0.030 Uiso 1 1 calc R
C17 C 0.2332(2) 0.44748(17) 0.81306(11) 0.0205(5) Uani 1 1 d D
C18 C 0.0539(3) 0.27148(19) 0.92498(13) 0.0290(6) Uani 1 1 d .
H18A H 0.1197 0.2401 0.9412 0.035 Uiso 1 1 calc R
H18B H 0.0277 0.2366 0.8954 0.035 Uiso 1 1 calc R
H18C H -0.0166 0.2802 0.9575 0.035 Uiso 1 1 calc R
C19 C 0.3260(3) 0.45554(18) 0.75505(12) 0.0247(6) Uani 1 1 d .
H19A H 0.3339 0.5177 0.7394 0.030 Uiso 1 1 calc R
H19B H 0.2984 0.4206 0.7259 0.030 Uiso 1 1 calc R
H19C H 0.4063 0.4335 0.7620 0.030 Uiso 1 1 calc R
C21 C 0.3483(2) 0.16384(16) 0.78214(11) 0.0173(5) Uani 1 1 d .
C22 C 0.4695(2) 0.13707(16) 0.76101(11) 0.0183(5) Uani 1 1 d .
C23 C 0.4896(2) 0.05165(17) 0.74186(12) 0.0223(5) Uani 1 1 d .
H23 H 0.5715 0.0312 0.7288 0.027 Uiso 1 1 calc R
C24 C 0.3903(3) -0.00282(17) 0.74191(12) 0.0240(6) Uani 1 1 d .
H24 H 0.4050 -0.0605 0.7287 0.029 Uiso 1 1 calc R
C25 C 0.2696(3) 0.02501(17) 0.76094(12) 0.0246(6) Uani 1 1 d .
H25 H 0.2021 -0.0125 0.7598 0.030 Uiso 1 1 calc R
C26 C 0.2492(2) 0.10839(16) 0.78155(12) 0.0212(5) Uani 1 1 d .
H26 H 0.1671 0.1279 0.7954 0.025 Uiso 1 1 calc R
C31 C 0.6750(2) 0.20358(17) 0.73350(11) 0.0202(5) Uani 1 1 d .
C32 C 0.7679(2) 0.25767(17) 0.74592(12) 0.0225(5) Uani 1 1 d .
H32 H 0.8437 0.2590 0.7177 0.027 Uiso 1 1 calc R
C33 C 0.7639(2) 0.30933(17) 0.79375(12) 0.0219(5) Uani 1 1 d .
C34 C 0.7135(3) 0.15175(19) 0.67885(12) 0.0274(6) Uani 1 1 d .
H34A H 0.7504 0.0954 0.6904 0.033 Uiso 1 1 calc R
H34B H 0.7741 0.1861 0.6488 0.033 Uiso 1 1 calc R
H34C H 0.6409 0.1402 0.6619 0.033 Uiso 1 1 calc R
C35 C 0.8836(3) 0.3474(2) 0.80326(13) 0.0305(6) Uani 1 1 d .
H35A H 0.8883 0.4104 0.7894 0.037 Uiso 1 1 calc R
H35B H 0.9534 0.3161 0.7806 0.037 Uiso 1 1 calc R
H35C H 0.8867 0.3405 0.8460 0.037 Uiso 1 1 calc R
C41 C 0.3493(2) 0.09848(16) 0.13670(11) 0.0188(5) Uani 1 1 d .
C42 C 0.3427(2) 0.03007(16) 0.03862(11) 0.0167(5) Uani 1 1 d D
C43 C 0.3298(2) -0.06109(17) 0.03834(12) 0.0210(5) Uani 1 1 d D
C44 C 0.3231(3) -0.09263(17) -0.01635(12) 0.0254(6) Uani 1 1 d D
H44 H 0.3144 -0.1544 -0.0186 0.031 Uiso 1 1 calc R
C45 C 0.3289(3) -0.03625(18) -0.06743(12) 0.0258(6) Uani 1 1 d D
H45 H 0.3244 -0.0595 -0.1043 0.031 Uiso 1 1 calc R
C46 C 0.3412(2) 0.05392(18) -0.06524(12) 0.0238(6) Uani 1 1 d D
H46 H 0.3448 0.0921 -0.1006 0.029 Uiso 1 1 calc R
C47 C 0.3484(2) 0.08943(16) -0.01185(11) 0.0192(5) Uani 1 1 d D
C48 C 0.3245(3) -0.12171(18) 0.09436(13) 0.0313(6) Uani 1 1 d .
H48A H 0.2774 -0.1750 0.0917 0.038 Uiso 1 1 calc R
H48B H 0.2840 -0.0912 0.1292 0.038 Uiso 1 1 calc R
H48C H 0.4085 -0.1384 0.0987 0.038 Uiso 1 1 calc R
C49 C 0.3616(3) 0.18682(17) -0.00800(13) 0.0279(6) Uani 1 1 d .
H49A H 0.3619 0.2180 -0.0473 0.033 Uiso 1 1 calc R
H49B H 0.4393 0.1984 0.0046 0.033 Uiso 1 1 calc R
H49C H 0.2922 0.2078 0.0212 0.033 Uiso 1 1 calc R
C51 C 0.2143(2) 0.12386(16) 0.25914(11) 0.0174(5) Uani 1 1 d .
C52 C 0.0866(2) 0.10694(18) 0.18831(12) 0.0224(5) Uani 1 1 d D
C53 C 0.0605(2) 0.02360(19) 0.17077(12) 0.0261(6) Uani 1 1 d D
C54 C 0.0322(3) 0.0193(2) 0.11441(13) 0.0318(7) Uani 1 1 d D
H54 H 0.0141 -0.0364 0.1019 0.038 Uiso 1 1 calc R
C55 C 0.0298(3) 0.0951(2) 0.07622(13) 0.0341(7) Uani 1 1 d D
H55 H 0.0111 0.0910 0.0377 0.041 Uiso 1 1 calc R
C56 C 0.0547(2) 0.1762(2) 0.09437(13) 0.0304(6) Uani 1 1 d D
H56 H 0.0520 0.2279 0.0682 0.036 Uiso 1 1 calc R
C57 C 0.0836(2) 0.18379(19) 0.15041(12) 0.0263(6) Uani 1 1 d D
C58 C 0.0684(3) -0.05765(19) 0.21216(14) 0.0322(7) Uani 1 1 d .
H58A H 0.0482 -0.1100 0.1935 0.039 Uiso 1 1 calc R
H58B H 0.0097 -0.0526 0.2500 0.039 Uiso 1 1 calc R
H58C H 0.1524 -0.0634 0.2200 0.039 Uiso 1 1 calc R
C59 C 0.1120(3) 0.27244(19) 0.17003(14) 0.0325(7) Uani 1 1 d .
H59A H 0.0853 0.2724 0.2136 0.039 Uiso 1 1 calc R
H59B H 0.0681 0.3190 0.1503 0.039 Uiso 1 1 calc R
H59C H 0.2012 0.2835 0.1590 0.039 Uiso 1 1 calc R
C61 C 0.2226(2) 0.12190(15) 0.32349(11) 0.0180(5) Uani 1 1 d .
C62 C 0.3326(2) 0.15206(16) 0.33647(11) 0.0181(5) Uani 1 1 d .
C63 C 0.3529(3) 0.13747(17) 0.39490(12) 0.0238(6) Uani 1 1 d .
H63 H 0.4295 0.1538 0.4039 0.029 Uiso 1 1 calc R
C64 C 0.2615(3) 0.09924(18) 0.43952(12) 0.0272(6) Uani 1 1 d .
H64 H 0.2757 0.0900 0.4792 0.033 Uiso 1 1 calc R
C65 C 0.1499(3) 0.07421(18) 0.42743(12) 0.0267(6) Uani 1 1 d .
H65 H 0.0870 0.0497 0.4588 0.032 Uiso 1 1 calc R
C66 C 0.1306(2) 0.08514(16) 0.36907(12) 0.0219(5) Uani 1 1 d .
H66 H 0.0544 0.0675 0.3603 0.026 Uiso 1 1 calc R
C71 C 0.5113(2) 0.24120(16) 0.28838(11) 0.0184(5) Uani 1 1 d .
C72 C 0.6116(2) 0.25770(16) 0.24051(12) 0.0193(5) Uani 1 1 d .
H72 H 0.6725 0.2970 0.2474 0.023 Uiso 1 1 calc R
C73 C 0.6345(2) 0.22450(16) 0.18406(12) 0.0200(5) Uani 1 1 d .
C74 C 0.5153(2) 0.29057(17) 0.34295(12) 0.0233(5) Uani 1 1 d .
H74A H 0.4311 0.2979 0.3655 0.028 Uiso 1 1 calc R
H74B H 0.5529 0.3488 0.3302 0.028 Uiso 1 1 calc R
H74C H 0.5644 0.2569 0.3684 0.028 Uiso 1 1 calc R
C75 C 0.7607(2) 0.2373(2) 0.14487(13) 0.0290(6) Uani 1 1 d .
H75A H 0.7961 0.1796 0.1348 0.035 Uiso 1 1 calc R
H75B H 0.8144 0.2675 0.1663 0.035 Uiso 1 1 calc R
H75C H 0.7537 0.2732 0.1080 0.035 Uiso 1 1 calc R
C81 C 0.7982(2) 0.67317(18) 0.50687(12) 0.0221(5) Uani 1 1 d .
C82 C 0.6330(3) 0.6298(2) 0.45036(12) 0.0313(7) Uani 1 1 d D
C83 C 0.6282(3) 0.5414(3) 0.43910(15) 0.0468(9) Uani 1 1 d D
C84 C 0.5358(4) 0.5194(4) 0.4082(2) 0.0820(19) Uani 1 1 d D
H84 H 0.5281 0.4599 0.3994 0.098 Uiso 1 1 calc R
C85 C 0.4575(4) 0.5818(5) 0.3907(2) 0.106(3) Uani 1 1 d D
H85 H 0.3962 0.5651 0.3698 0.127 Uiso 1 1 calc R
C86 C 0.4653(4) 0.6672(5) 0.40264(19) 0.0841(18) Uani 1 1 d D
H86 H 0.4091 0.7091 0.3899 0.101 Uiso 1 1 calc R
C87 C 0.5535(3) 0.6953(3) 0.43297(15) 0.0484(9) Uani 1 1 d D
C88 C 0.7161(4) 0.4752(2) 0.4583(2) 0.0689(14) Uani 1 1 d .
H88A H 0.8001 0.4898 0.4368 0.083 Uiso 1 1 calc R
H88B H 0.6938 0.4162 0.4494 0.083 Uiso 1 1 calc R
H88C H 0.7122 0.4760 0.5015 0.083 Uiso 1 1 calc R
C89 C 0.5637(4) 0.7890(3) 0.4466(2) 0.0666(12) Uani 1 1 d .
H89A H 0.5033 0.8252 0.4292 0.080 Uiso 1 1 calc R
H89B H 0.6472 0.8110 0.4293 0.080 Uiso 1 1 calc R
H89C H 0.5474 0.7924 0.4900 0.080 Uiso 1 1 calc R
C91 C 1.0434(2) 0.75334(17) 0.50683(12) 0.0209(5) Uani 1 1 d .
C92 C 1.0008(2) 0.73324(17) 0.41064(11) 0.0230(5) Uani 1 1 d D
C93 C 1.0100(3) 0.6447(2) 0.39696(13) 0.0320(7) Uani 1 1 d D
C94 C 0.9457(3) 0.6193(2) 0.35429(14) 0.0448(9) Uani 1 1 d D
H94 H 0.9504 0.5596 0.3442 0.054 Uiso 1 1 calc R
C95 C 0.8758(3) 0.6787(3) 0.32661(14) 0.0485(10) Uani 1 1 d D
H95 H 0.8322 0.6597 0.2980 0.058 Uiso 1 1 calc R
C96 C 0.8683(3) 0.7656(2) 0.34010(13) 0.0401(8) Uani 1 1 d D
H96 H 0.8194 0.8060 0.3208 0.048 Uiso 1 1 calc R
C97 C 0.9318(3) 0.79469(19) 0.38164(12) 0.0277(6) Uani 1 1 d D
C98 C 1.0867(3) 0.5807(2) 0.42719(16) 0.0442(9) Uani 1 1 d .
H98A H 1.0899 0.5241 0.4092 0.053 Uiso 1 1 calc R
H98B H 1.0500 0.5719 0.4699 0.053 Uiso 1 1 calc R
H98C H 1.1706 0.6043 0.4223 0.053 Uiso 1 1 calc R
C99 C 0.9274(3) 0.8895(2) 0.39586(14) 0.0363(7) Uani 1 1 d .
H99A H 0.8813 0.9242 0.3695 0.044 Uiso 1 1 calc R
H99B H 1.0117 0.9127 0.3898 0.044 Uiso 1 1 calc R
H99C H 0.8863 0.8937 0.4377 0.044 Uiso 1 1 calc R
C101 C 1.1275(2) 0.79407(17) 0.54076(12) 0.0229(5) Uani 1 1 d .
C102 C 1.1079(2) 0.77002(17) 0.60248(12) 0.0229(5) Uani 1 1 d .
C103 C 1.1706(3) 0.81649(18) 0.63818(13) 0.0272(6) Uani 1 1 d .
H103 H 1.1536 0.8044 0.6804 0.033 Uiso 1 1 calc R
C104 C 1.2570(3) 0.87975(19) 0.61156(14) 0.0323(7) Uani 1 1 d .
H104 H 1.2999 0.9106 0.6358 0.039 Uiso 1 1 calc R
C105 C 1.2822(3) 0.8990(2) 0.55022(15) 0.0334(7) Uani 1 1 d .
H105 H 1.3442 0.9410 0.5324 0.040 Uiso 1 1 calc R
C106 C 1.2170(3) 0.85693(18) 0.51481(14) 0.0286(6) Uani 1 1 d .
H106 H 1.2332 0.8709 0.4727 0.034 Uiso 1 1 calc R
C111 C 1.0106(2) 0.65082(18) 0.67201(12) 0.0234(6) Uani 1 1 d .
C112 C 0.9079(3) 0.59717(18) 0.69736(12) 0.0258(6) Uani 1 1 d .
H112 H 0.9160 0.5605 0.7321 0.031 Uiso 1 1 calc R
C113 C 0.7956(3) 0.59019(18) 0.67871(12) 0.0254(6) Uani 1 1 d .
C114 C 1.1191(3) 0.6390(2) 0.70316(13) 0.0319(7) Uani 1 1 d .
H11A H 1.1959 0.6515 0.6741 0.038 Uiso 1 1 calc R
H11B H 1.1206 0.5780 0.7208 0.038 Uiso 1 1 calc R
H11C H 1.1111 0.6798 0.7348 0.038 Uiso 1 1 calc R
C115 C 0.6944(3) 0.5375(3) 0.71975(14) 0.0458(9) Uani 1 1 d .
H11D H 0.6171 0.5710 0.7238 0.055 Uiso 1 1 calc R
H11E H 0.7163 0.5257 0.7592 0.055 Uiso 1 1 calc R
H11F H 0.6839 0.4813 0.7030 0.055 Uiso 1 1 calc R

loop_
_atom_site_aniso_label
_atom_site_aniso_U_11
_atom_site_aniso_U_22
_atom_site_aniso_U_33
_atom_site_aniso_U_23
_atom_site_aniso_U_13
_atom_site_aniso_U_12
Pd1 0.01556(9) 0.01575(9) 0.01438(9) -0.00263(7) -0.00449(7) 0.00095(7)
Pd2 0.01364(9) 0.01864(9) 0.01446(9) -0.00439(7) -0.00322(7) 0.00014(7)
Pd3 0.01591(10) 0.02247(10) 0.01582(10) -0.00388(7) -0.00606(7) 0.00186(7)
O1 0.0189(9) 0.0258(9) 0.0182(9) -0.0054(7) -0.0041(7) -0.0022(7)
O2 0.0175(9) 0.0242(9) 0.0197(9) -0.0066(7) -0.0035(7) -0.0014(7)
O3 0.0220(10) 0.0335(10) 0.0193(9) -0.0046(8) -0.0034(8) 0.0000(8)
N1 0.0190(11) 0.0186(10) 0.0196(11) -0.0033(8) -0.0078(9) 0.0018(8)
N2 0.0194(11) 0.0199(10) 0.0176(10) -0.0021(8) -0.0037(9) 0.0007(8)
N3 0.0195(11) 0.0174(10) 0.0157(10) -0.0021(8) -0.0046(8) 0.0004(8)
N4 0.0154(10) 0.0211(11) 0.0192(11) -0.0029(8) -0.0034(8) -0.0004(8)
N5 0.0184(11) 0.0280(12) 0.0183(11) -0.0016(9) -0.0018(9) -0.0014(9)
N6 0.0179(10) 0.0167(10) 0.0169(10) -0.0035(8) -0.0056(8) 0.0024(8)
N7 0.0211(12) 0.0346(13) 0.0200(11) -0.0006(9) -0.0043(9) -0.0023(9)
N8 0.0249(12) 0.0246(11) 0.0220(12) -0.0011(9) -0.0082(9) -0.0008(9)
N9 0.0192(11) 0.0254(11) 0.0193(11) -0.0038(9) -0.0084(9) 0.0030(9)
C1 0.0184(12) 0.0194(12) 0.0197(13) -0.0002(10) -0.0073(10) 0.0003(9)
C2 0.0204(13) 0.0186(12) 0.0201(13) -0.0068(10) -0.0108(10) 0.0044(9)
C3 0.0195(13) 0.0214(13) 0.0239(13) -0.0032(10) -0.0114(11) 0.0016(10)
C4 0.0327(15) 0.0191(13) 0.0319(15) -0.0044(11) -0.0165(12) 0.0010(11)
C5 0.0387(17) 0.0238(14) 0.0295(15) -0.0099(11) -0.0152(13) 0.0078(12)
C6 0.0292(15) 0.0288(14) 0.0202(13) -0.0077(11) -0.0075(11) 0.0098(11)
C7 0.0195(13) 0.0219(13) 0.0207(13) -0.0041(10) -0.0085(10) 0.0055(10)
C8 0.0297(15) 0.0269(14) 0.0239(14) 0.0011(11) -0.0082(12) -0.0022(11)
C9 0.0274(15) 0.0274(14) 0.0251(14) 0.0007(11) -0.0048(12) -0.0002(11)
C11 0.0195(12) 0.0184(12) 0.0133(11) 0.0003(9) -0.0040(10) -0.0018(9)
C12 0.0148(12) 0.0207(12) 0.0210(13) -0.0045(10) -0.0077(10) 0.0026(9)
C13 0.0172(12) 0.0273(13) 0.0208(13) -0.0036(10) -0.0077(10) 0.0023(10)
C14 0.0200(13) 0.0347(15) 0.0233(14) -0.0082(11) -0.0061(11) 0.0065(11)
C15 0.0286(15) 0.0275(14) 0.0323(16) -0.0130(12) -0.0133(12) 0.0123(11)
C16 0.0282(15) 0.0207(13) 0.0302(15) -0.0004(11) -0.0147(12) 0.0030(11)
C17 0.0182(12) 0.0259(13) 0.0203(13) -0.0017(10) -0.0106(10) 0.0014(10)
C18 0.0259(15) 0.0332(15) 0.0263(15) -0.0006(12) -0.0017(12) -0.0009(12)
C19 0.0266(14) 0.0238(13) 0.0244(14) 0.0028(11) -0.0081(11) -0.0020(11)
C21 0.0209(13) 0.0180(12) 0.0141(11) -0.0001(9) -0.0069(10) 0.0006(9)
C22 0.0212(13) 0.0209(12) 0.0143(12) 0.0005(9) -0.0079(10) 0.0003(10)
C23 0.0243(14) 0.0212(13) 0.0224(13) -0.0035(10) -0.0070(11) 0.0051(10)
C24 0.0302(15) 0.0178(12) 0.0271(14) -0.0048(10) -0.0124(12) 0.0023(10)
C25 0.0258(14) 0.0214(13) 0.0287(15) -0.0014(11) -0.0101(12) -0.0046(10)
C26 0.0201(13) 0.0206(13) 0.0233(13) -0.0012(10) -0.0053(11) 0.0003(10)
C31 0.0221(13) 0.0226(13) 0.0164(12) -0.0024(10) -0.0049(10) 0.0047(10)
C32 0.0185(13) 0.0283(14) 0.0198(13) -0.0034(10) -0.0012(10) 0.0005(10)
C33 0.0210(13) 0.0247(13) 0.0208(13) 0.0018(10) -0.0077(11) -0.0011(10)
C34 0.0222(14) 0.0365(16) 0.0235(14) -0.0104(12) -0.0013(11) 0.0008(11)
C35 0.0223(14) 0.0404(17) 0.0305(16) -0.0078(13) -0.0068(12) -0.0061(12)
C41 0.0143(12) 0.0213(12) 0.0209(13) -0.0026(10) -0.0031(10) -0.0006(9)
C42 0.0133(11) 0.0215(12) 0.0163(12) -0.0062(9) -0.0036(9) 0.0012(9)
C43 0.0179(12) 0.0213(13) 0.0239(13) -0.0019(10) -0.0042(10) 0.0019(10)
C44 0.0287(15) 0.0205(13) 0.0283(15) -0.0077(11) -0.0061(12) 0.0016(11)
C45 0.0294(15) 0.0298(14) 0.0207(13) -0.0101(11) -0.0080(11) 0.0024(11)
C46 0.0266(14) 0.0286(14) 0.0169(13) -0.0026(10) -0.0062(11) 0.0039(11)
C47 0.0163(12) 0.0218(12) 0.0195(13) -0.0034(10) -0.0029(10) 0.0017(9)
C48 0.0416(18) 0.0240(14) 0.0271(15) 0.0003(11) -0.0048(13) 0.0041(12)
C49 0.0340(16) 0.0215(13) 0.0260(14) -0.0010(11) -0.0009(12) -0.0017(11)
C51 0.0157(12) 0.0169(12) 0.0193(12) -0.0016(9) -0.0025(10) 0.0017(9)
C52 0.0107(12) 0.0371(15) 0.0193(13) -0.0040(11) -0.0021(10) 0.0000(10)
C53 0.0136(12) 0.0397(16) 0.0256(14) -0.0058(12) -0.0036(11) -0.0014(11)
C54 0.0197(14) 0.0474(18) 0.0311(16) -0.0145(13) -0.0066(12) -0.0026(12)
C55 0.0192(14) 0.063(2) 0.0220(15) -0.0103(14) -0.0072(12) 0.0052(13)
C56 0.0181(13) 0.0491(18) 0.0228(14) 0.0010(13) -0.0032(11) 0.0086(12)
C57 0.0147(13) 0.0387(16) 0.0241(14) -0.0019(12) -0.0010(11) 0.0045(11)
C58 0.0257(15) 0.0343(16) 0.0376(17) -0.0057(13) -0.0071(13) -0.0061(12)
C59 0.0321(16) 0.0338(16) 0.0311(16) -0.0001(12) -0.0063(13) 0.0067(12)
C61 0.0226(13) 0.0151(11) 0.0163(12) -0.0035(9) -0.0032(10) 0.0028(9)
C62 0.0191(12) 0.0165(12) 0.0180(12) -0.0021(9) -0.0022(10) 0.0040(9)
C63 0.0266(14) 0.0248(13) 0.0217(13) -0.0034(10) -0.0082(11) 0.0022(11)
C64 0.0364(16) 0.0284(14) 0.0168(13) -0.0001(11) -0.0061(12) 0.0015(12)
C65 0.0311(15) 0.0268(14) 0.0194(13) 0.0000(11) 0.0012(11) -0.0007(11)
C66 0.0211(13) 0.0212(13) 0.0227(13) -0.0028(10) -0.0021(11) 0.0014(10)
C71 0.0203(13) 0.0163(12) 0.0209(13) -0.0028(9) -0.0094(10) 0.0040(9)
C72 0.0170(12) 0.0184(12) 0.0254(13) -0.0053(10) -0.0094(10) -0.0005(9)
C73 0.0182(12) 0.0173(12) 0.0247(13) -0.0027(10) -0.0048(10) 0.0027(9)
C74 0.0240(14) 0.0225(13) 0.0253(14) -0.0076(11) -0.0070(11) 0.0004(10)
C75 0.0200(14) 0.0359(16) 0.0321(16) -0.0128(12) -0.0032(12) -0.0034(11)
C81 0.0202(13) 0.0276(14) 0.0191(13) -0.0024(10) -0.0051(11) 0.0010(10)
C82 0.0225(14) 0.0557(19) 0.0164(13) -0.0060(13) -0.0033(11) -0.0108(13)
C83 0.0402(19) 0.061(2) 0.0339(18) -0.0204(16) 0.0130(15) -0.0222(17)
C84 0.053(3) 0.131(4) 0.061(3) -0.068(3) 0.021(2) -0.049(3)
C85 0.035(2) 0.242(8) 0.053(3) -0.073(4) -0.009(2) -0.026(4)
C86 0.038(2) 0.181(6) 0.040(2) -0.018(3) -0.0217(19) 0.006(3)
C87 0.0226(16) 0.093(3) 0.0309(18) -0.0019(18) -0.0101(14) 0.0039(17)
C88 0.078(3) 0.037(2) 0.077(3) -0.012(2) 0.026(2) -0.018(2)
C89 0.044(2) 0.074(3) 0.078(3) 0.008(2) -0.010(2) 0.025(2)
C91 0.0186(13) 0.0228(13) 0.0214(13) -0.0015(10) -0.0049(10) 0.0030(10)
C92 0.0230(14) 0.0302(14) 0.0142(12) -0.0026(10) 0.0011(10) -0.0050(11)
C93 0.0350(17) 0.0333(16) 0.0239(15) -0.0075(12) 0.0059(12) -0.0058(13)
C94 0.055(2) 0.0459(19) 0.0277(17) -0.0166(15) 0.0129(16) -0.0236(17)
C95 0.045(2) 0.080(3) 0.0206(16) -0.0098(16) -0.0034(15) -0.0292(19)
C96 0.0301(17) 0.070(2) 0.0199(15) 0.0098(15) -0.0082(13) -0.0125(15)
C97 0.0255(14) 0.0399(16) 0.0166(13) 0.0034(11) -0.0030(11) -0.0049(12)
C98 0.049(2) 0.0280(16) 0.048(2) -0.0048(14) 0.0103(17) 0.0073(14)
C99 0.0371(18) 0.0369(17) 0.0314(16) 0.0072(13) -0.0029(14) 0.0037(13)
C101 0.0221(13) 0.0248(13) 0.0234(14) -0.0026(10) -0.0083(11) 0.0021(10)
C102 0.0199(13) 0.0252(13) 0.0255(14) -0.0033(11) -0.0085(11) 0.0030(10)
C103 0.0267(15) 0.0307(15) 0.0281(15) -0.0055(12) -0.0139(12) 0.0032(11)
C104 0.0305(16) 0.0316(16) 0.0414(18) -0.0076(13) -0.0210(14) -0.0001(12)
C105 0.0269(15) 0.0294(15) 0.0467(19) 0.0020(13) -0.0160(14) -0.0055(12)
C106 0.0254(15) 0.0300(15) 0.0314(15) 0.0018(12) -0.0097(12) -0.0022(11)
C111 0.0222(13) 0.0299(14) 0.0207(13) -0.0069(11) -0.0084(11) 0.0044(11)
C112 0.0299(15) 0.0286(14) 0.0198(13) -0.0017(11) -0.0078(11) 0.0002(11)
C113 0.0243(14) 0.0313(15) 0.0207(14) -0.0063(11) -0.0026(11) -0.0016(11)
C114 0.0294(16) 0.0430(17) 0.0255(15) 0.0042(13) -0.0137(12) -0.0009(13)
C115 0.0394(19) 0.071(2) 0.0269(17) 0.0015(16) -0.0074(14) -0.0235(17)

loop_
_atom_type_symbol
_atom_type_description
_atom_type_scat_dispersion_real
_atom_type_scat_dispersion_imag
_atom_type_scat_source
C C 0.0033 0.0016 'International Tables Vol C Tables 4.2.6.8 and 6.1.1.4'
H H 0.0000 0.0000 'International Tables Vol C Tables 4.2.6.8 and 6.1.1.4'
N N 0.0061 0.0033 'International Tables Vol C Tables 4.2.6.8 and 6.1.1.4'
O O 0.0106 0.0060 'International Tables Vol C Tables 4.2.6.8 and 6.1.1.4'
Pd Pd -0.9988 1.0072 'International Tables Vol C Tables 4.2.6.8 and 6.1.1.4'

loop_
_geom_angle_atom_site_label_1
_geom_angle_atom_site_label_2
_geom_angle_atom_site_label_3
_geom_angle
C1 Pd1 C11 97.11(10)
C1 Pd1 N3 178.47(9)
C11 Pd1 N3 83.14(9)
C1 Pd1 O1 87.50(9)
C11 Pd1 O1 174.27(8)
N3 Pd1 O1 92.34(7)
C41 Pd2 C51 96.75(10)
C41 Pd2 N6 174.30(9)
C51 Pd2 N6 83.08(9)
C41 Pd2 O2 88.50(9)
C51 Pd2 O2 174.27(8)
N6 Pd2 O2 91.92(7)
C81 Pd3 C91 98.22(11)
C81 Pd3 N9 178.36(10)
C91 Pd3 N9 82.78(10)
C81 Pd3 O3 87.08(9)
C91 Pd3 O3 174.43(9)
N9 Pd3 O3 91.88(8)
C33 O1 Pd1 121.00(16)
C73 O2 Pd2 122.37(16)
C113 O3 Pd3 121.45(17)
C1 N1 C2 171.0(3)
C11 N2 C12 125.5(2)
C31 N3 C22 125.2(2)
C31 N3 Pd1 122.92(17)
C22 N3 Pd1 111.59(15)
C41 N4 C42 176.5(3)
C51 N5 C52 124.8(2)
C71 N6 C62 124.8(2)
C71 N6 Pd2 123.82(17)
C62 N6 Pd2 111.34(15)
C81 N7 C82 177.8(3)
C91 N8 C92 125.7(2)
C111 N9 C102 124.5(2)
C111 N9 Pd3 122.21(18)
C102 N9 Pd3 112.52(17)
N1 C1 Pd1 170.6(2)
C7 C2 C3 123.9(2)
C7 C2 N1 119.1(2)
C3 C2 N1 117.0(2)
C4 C3 C2 117.0(2)
C4 C3 C8 122.0(2)
C2 C3 C8 121.0(2)
C5 C4 C3 120.6(3)
C6 C5 C4 120.7(2)
C5 C6 C7 121.0(3)
C2 C7 C6 116.8(2)
C2 C7 C9 122.4(2)
C6 C7 C9 120.8(2)
N2 C11 C21 117.4(2)
N2 C11 Pd1 133.73(19)
C21 C11 Pd1 108.89(16)
C13 C12 N2 116.8(2)
C13 C12 C17 121.0(2)
N2 C12 C17 122.0(2)
C14 C13 C12 118.9(2)
C14 C13 C18 120.8(2)
C12 C13 C18 120.2(2)
C15 C14 C13 120.6(3)
C16 C15 C14 120.0(2)
C15 C16 C17 121.8(3)
C16 C17 C12 117.7(2)
C16 C17 C19 119.8(2)
C12 C17 C19 122.5(2)
C26 C21 C22 120.7(2)
C26 C21 C11 122.0(2)
C22 C21 C11 117.1(2)
C21 C22 C23 118.6(2)
C21 C22 N3 114.4(2)
C23 C22 N3 126.8(2)
C24 C23 C22 120.0(2)
C23 C24 C25 121.4(2)
C26 C25 C24 118.9(2)
C25 C26 C21 120.4(2)
N3 C31 C32 123.1(2)
N3 C31 C34 122.0(2)
C32 C31 C34 114.9(2)
C33 C32 C31 128.9(2)
O1 C33 C32 127.2(2)
O1 C33 C35 114.4(2)
C32 C33 C35 118.3(2)
N4 C41 Pd2 170.0(2)
C43 C42 C47 124.0(2)
C43 C42 N4 118.8(2)
C47 C42 N4 117.2(2)
C44 C43 C42 116.4(2)
C44 C43 C48 122.2(2)
C42 C43 C48 121.5(2)
C45 C44 C43 121.5(2)
C44 C45 C46 120.4(2)
C45 C46 C47 120.8(2)
C46 C47 C42 117.0(2)
C46 C47 C49 122.1(2)
C42 C47 C49 121.0(2)
N5 C51 C61 117.8(2)
N5 C51 Pd2 132.8(2)
C61 C51 Pd2 109.32(17)
C57 C52 N5 121.4(2)
C57 C52 C53 121.1(3)
N5 C52 C53 117.3(2)
C54 C53 C52 118.3(3)
C54 C53 C58 122.2(3)
C52 C53 C58 119.4(2)
C55 C54 C53 121.1(3)
C56 C55 C54 119.8(3)
C55 C56 C57 121.2(3)
C56 C57 C52 118.5(3)
C56 C57 C59 121.2(3)
C52 C57 C59 120.3(2)
C66 C61 C62 120.4(2)
C66 C61 C51 122.4(2)
C62 C61 C51 117.0(2)
C63 C62 C61 118.9(2)
C63 C62 N6 126.0(2)
C61 C62 N6 114.8(2)
C64 C63 C62 119.9(3)
C65 C64 C63 121.2(3)
C64 C65 C66 119.4(3)
C65 C66 C61 120.0(3)
N6 C71 C72 122.9(2)
N6 C71 C74 122.2(2)
C72 C71 C74 114.9(2)
C73 C72 C71 129.2(2)
O2 C73 C72 126.5(2)
O2 C73 C75 114.6(2)
C72 C73 C75 118.9(2)
N7 C81 Pd3 168.0(2)
C83 C82 N7 117.9(3)
C83 C82 C87 124.2(3)
N7 C82 C87 118.0(3)
C82 C83 C84 115.7(4)
C82 C83 C88 121.6(3)
C84 C83 C88 122.7(4)
C85 C84 C83 121.3(4)
C86 C85 C84 121.1(4)
C85 C86 C87 121.8(5)
C86 C87 C82 115.9(4)
C86 C87 C89 122.7(4)
C82 C87 C89 121.4(3)
N8 C91 C101 117.3(2)
N8 C91 Pd3 132.7(2)
C101 C91 Pd3 109.98(18)
C93 C92 C97 121.3(3)
C93 C92 N8 120.6(3)
C97 C92 N8 117.8(2)
C94 C93 C92 117.7(3)
C94 C93 C98 121.8(3)
C92 C93 C98 120.5(3)
C95 C94 C93 121.3(3)
C94 C95 C96 120.4(3)
C95 C96 C97 120.6(3)
C96 C97 C92 118.6(3)
C96 C97 C99 121.5(3)
C92 C97 C99 119.9(3)
C106 C101 C102 120.1(3)
C106 C101 C91 123.4(2)
C102 C101 C91 116.5(2)
C101 C102 C103 118.9(3)
C101 C102 N9 114.8(2)
C103 C102 N9 126.1(3)
C104 C103 C102 119.7(3)
C103 C104 C105 121.1(3)
C104 C105 C106 119.9(3)
C105 C106 C101 120.1(3)
N9 C111 C112 123.4(2)
N9 C111 C114 121.7(2)
C112 C111 C114 114.8(2)
C113 C112 C111 129.2(3)
O3 C113 C112 126.4(3)
O3 C113 C115 116.0(3)
C112 C113 C115 117.6(3)

loop_
_geom_bond_atom_site_label_1
_geom_bond_atom_site_label_2
_geom_bond_distance
Pd1 C1 1.958(2)
Pd1 C11 1.988(2)
Pd1 N3 2.031(2)
Pd1 O1 2.0928(17)
Pd2 C41 1.957(3)
Pd2 C51 1.992(2)
Pd2 N6 2.034(2)
Pd2 O2 2.0976(17)
Pd3 C81 1.953(3)
Pd3 C91 1.995(3)
Pd3 N9 2.028(2)
Pd3 O3 2.1077(19)
O1 C33 1.277(3)
O2 C73 1.271(3)
O3 C113 1.271(3)
N1 C1 1.150(3)
N1 C2 1.407(3)
N2 C11 1.269(3)
N2 C12 1.408(3)
N3 C31 1.332(3)
N3 C22 1.419(3)
N4 C41 1.152(3)
N4 C42 1.409(3)
N5 C51 1.274(3)
N5 C52 1.408(3)
N6 C71 1.329(3)
N6 C62 1.416(3)
N7 C81 1.157(3)
N7 C82 1.399(3)
N8 C91 1.271(3)
N8 C92 1.404(3)
N9 C111 1.325(3)
N9 C102 1.410(3)
C2 C7 1.387(4)
C2 C3 1.395(4)
C3 C4 1.390(3)
C3 C8 1.499(4)
C4 C5 1.386(4)
C5 C6 1.374(4)
C6 C7 1.395(3)
C7 C9 1.501(4)
C11 C21 1.497(3)
C12 C13 1.404(3)
C12 C17 1.409(3)
C13 C14 1.395(4)
C13 C18 1.506(4)
C14 C15 1.384(4)
C15 C16 1.375(4)
C16 C17 1.398(4)
C17 C19 1.505(4)
C21 C26 1.393(3)
C21 C22 1.397(3)
C22 C23 1.402(3)
C23 C24 1.383(4)
C24 C25 1.389(4)
C25 C26 1.385(4)
C31 C32 1.409(4)
C31 C34 1.517(3)
C32 C33 1.390(4)
C33 C35 1.512(4)
C42 C43 1.393(3)
C42 C47 1.396(3)
C43 C44 1.390(4)
C43 C48 1.506(4)
C44 C45 1.381(4)
C45 C46 1.383(4)
C46 C47 1.390(3)
C47 C49 1.498(3)
C51 C61 1.489(3)
C52 C57 1.398(4)
C52 C53 1.408(4)
C53 C54 1.391(4)
C53 C58 1.503(4)
C54 C55 1.388(4)
C55 C56 1.379(4)
C56 C57 1.394(4)
C57 C59 1.508(4)
C61 C66 1.391(4)
C61 C62 1.398(4)
C62 C63 1.397(4)
C63 C64 1.382(4)
C64 C65 1.380(4)
C65 C66 1.388(4)
C71 C72 1.404(4)
C71 C74 1.514(3)
C72 C73 1.398(3)
C73 C75 1.507(4)
C82 C83 1.390(4)
C82 C87 1.400(5)
C83 C84 1.408(5)
C83 C88 1.486(6)
C84 C85 1.361(7)
C85 C86 1.353(7)
C86 C87 1.392(5)
C87 C89 1.490(6)
C91 C101 1.492(4)
C92 C93 1.401(4)
C92 C97 1.402(4)
C93 C94 1.395(4)
C93 C98 1.494(5)
C94 C95 1.374(5)
C95 C96 1.375(5)
C96 C97 1.388(4)
C97 C99 1.499(4)
C101 C106 1.394(4)
C101 C102 1.403(4)
C102 C103 1.405(4)
C103 C104 1.380(4)
C104 C105 1.382(4)
C105 C106 1.382(4)
C111 C112 1.406(4)
C111 C114 1.511(4)
C112 C113 1.396(4)
C113 C115 1.503(4)

loop_
_geom_hbond_atom_site_label_D
_geom_hbond_atom_site_label_H
_geom_hbond_atom_site_label_A
_geom_hbond_distance_DH
_geom_hbond_distance_HA
_geom_hbond_distance_DA
_geom_hbond_angle_DHA
_geom_hbond_site_symmetry_A
C74 H74A O3 0.98 2.50 3.366(3) 146.6 2_666
C34 H34B N8 0.98 2.62 3.565(4) 162.1 2_766
C45 H45 O2 0.95 2.56 3.282(3) 132.8 2_655
